data_1529121
loop_
_publ_author_name
'Flemstroem, A.'
'Hirsch, T.K.'
'Lidin, S.'
'Eriksson, L.'

_publ_section_title
;
 The structures of X2 ((Mo6 Cl8) Cl6) * n(H2 O), X = N H4, K, Rb, Cs
;
_journal_name_full 'Solid State Sciences'
_journal_page_first 509
_journal_page_last 517
_journal_volume 6
_journal_year 2004
_chemical_formula_sum 'Cl14 Cs2 H6 Mo6 O3'
_chemical_name_systematic 'Cs2 ((Mo Cl)6 Cl8) (H2 O)3'
_space_group_IT_number 14
_symmetry_space_group_name_Hall '-P 2yn'
_symmetry_space_group_name_H-M 'P 1 21/n 1'
_cell_angle_alpha 90
_cell_angle_beta 90.81
_cell_angle_gamma 90
_cell_formula_units_Z 4
_cell_length_a 9.771
_cell_length_b 12.984
_cell_length_c 21.535
_cell_volume 2731.801
_citation_journal_id_ASTM SSSCFJ
_cod_data_source_file Flemstroem_SSSCFJ_2004_93.cif
_cod_data_source_block H6Cl14Cs2Mo6O3
_cod_original_sg_symbol_Hall '-P 2ybc (x-z,y,z)'
_cod_original_formula_sum 'H6 Cl14 Cs2 Mo6 O3'
_cod_database_code 1529121

loop_
_symmetry_equiv_pos_as_xyz
x,y,z
-x+1/2,y+1/2,-z+1/2
-x,-y,-z
x-1/2,-y-1/2,z-1/2

loop_
_atom_site_label
_atom_site_type_symbol
_atom_site_fract_x
_atom_site_fract_y
_atom_site_fract_z
_atom_site_occupancy
_atom_site_U_iso_or_equiv
H6 H+1 0.161 0.489 0.862 1 0.0
Cl13 Cl-1 0.1 0.1589 -0.0636 1 0.0
Mo5 Mo+2 0.3372 0.1383 0.1242 1 0.0
H1 H+1 0.308 0.479 0.549 1 0.0
O1 O-2 0.253 0.417 0.542 1 0.0
H4 H+1 0.057 0.823 0.689 1 0.0
Cl9 Cl-1 0.6076 0.3801 0.0275 1 0.0
Cl4 Cl-1 0.1224 0.0559 0.0881 1 0.0
O3 O-2 0.25 0.511 0.846 1 0.0
Cl7 Cl-1 -0.0391 0.2928 0.066 1 0.0
Mo1 Mo+2 0.1837 0.2192 0.037 1 0.0
Cl2 Cl-1 0.4122 0.1519 0.0152 1 0.0
Cl1 Cl-1 0.2527 0.3859 -0.006 1 0.0
Mo4 Mo+2 0.3171 0.3067 0.189 1 0.0
O2 O-2 0.077 0.801 0.647 1 0.0
Cl8 Cl-1 0.3799 0.4706 0.1384 1 0.0
H5 H+1 0.288 0.547 0.883 1 0.0
Cs1 Cs+1 0.7414 0.2242 -0.0827 1 0.0
H3 H+1 0.135 0.86 0.635 1 0.0
Mo2 Mo+2 0.4042 0.3139 0.0753 1 0.0
Cl14 Cl-1 0.8887 0.1489 0.1998 1 0.0
Cl6 Cl-1 0.2489 0.1381 0.2316 1 0.0
Cl3 Cl-1 0.5409 0.2349 0.1604 1 0.0
Mo3 Mo+2 0.0965 0.2122 0.1508 1 0.0
Cs2 Cs+1 0.7492 0.3882 0.288 1 0.0
Cl11 Cl-1 0.052 0.5548 0.0897 1 0.0
Cl10 Cl-1 0.4047 0.3674 0.2874 1 0.0
Cl5 Cl-1 0.0877 0.3748 0.2102 1 0.0
Cl12 Cl-1 0.4618 0.9771 0.1363 1 0.0
Mo6 Mo+2 0.1651 0.3881 0.1018 1 0.0
H2 H+1 0.17 0.435 0.565 1 0.0
